data_7015795
loop_
_publ_author_name
'Kimani, Martin M.'
'Bayse, Craig A.'
'Brumaghim, Julia L.'

_publ_section_title
;
 Synthesis, characterization, and DFT studies of thione and selone
 Cu(I) complexes with variable coordination geometries.
;
_journal_issue 14
_journal_name_full 'Dalton transactions (Cambridge, England : 2003)'
_journal_page_first 3711
_journal_page_last 3723
_journal_paper_doi 10.1039/c1dt10104h
_journal_volume 40
_journal_year 2011
_chemical_formula_moiety 'C10 H16 Br Cu N4 Se2'
_chemical_formula_sum 'C10 H16 Br Cu N4 Se2'
_chemical_formula_weight 493.64
_chemical_properties_physical ' moisture-sensitive'
_space_group_IT_number 15
_symmetry_cell_setting monoclinic
_symmetry_Int_Tables_number 15
_symmetry_space_group_name_Hall '-C 2yc'
_symmetry_space_group_name_H-M 'C 1 2/c 1'
_atom_sites_solution_hydrogens geom
_atom_sites_solution_primary direct
_atom_sites_solution_secondary difmap
_audit_creation_method SHELXL-97
_cell_angle_alpha 90.00
_cell_angle_beta 101.47(3)
_cell_angle_gamma 90.00
_cell_formula_units_Z 4
_cell_length_a 10.297(2)
_cell_length_b 10.390(2)
_cell_length_c 14.824(3)
_cell_measurement_reflns_used 6449
_cell_measurement_temperature 173.15(2)
_cell_measurement_theta_max 26.28
_cell_measurement_theta_min 2.80
_cell_volume 1554.3(6)
_computing_cell_refinement 'CrystalClear (Rigaku/MSC,2006)'
_computing_data_collection 'CrystalClear (Rigaku/MSC,2006)'
_computing_data_reduction 'CrystalClear (Rigaku/MSC,2006)'
_computing_molecular_graphics 'SHELXTL 6.10 (Sheldrick,2008)'
_computing_publication_material 'SHELXTL 6.10 (Sheldrick,2008)'
_computing_structure_refinement 'SHELXTL 6.10 (Sheldrick,2008)'
_computing_structure_solution 'SHELXTL 6.10 (Sheldrick,2008)'
_diffrn_ambient_temperature 173.15(2)
_diffrn_detector_area_resol_mean 14.6306
_diffrn_measured_fraction_theta_full 0.988
_diffrn_measured_fraction_theta_max 0.988
_diffrn_measurement_device_type 'Rigaku, AFC8S diffractometer'
_diffrn_measurement_method dtprofit.ref
_diffrn_radiation_monochromator graphite
_diffrn_radiation_probe x-ray
_diffrn_radiation_type MoK\a
_diffrn_radiation_wavelength 0.71073
_diffrn_reflns_av_R_equivalents 0.0531
_diffrn_reflns_av_sigmaI/netI 0.0360
_diffrn_reflns_limit_h_max 9
_diffrn_reflns_limit_h_min -12
_diffrn_reflns_limit_k_max 12
_diffrn_reflns_limit_k_min -12
_diffrn_reflns_limit_l_max 18
_diffrn_reflns_limit_l_min -18
_diffrn_reflns_number 6449
_diffrn_reflns_theta_full 26.28
_diffrn_reflns_theta_max 26.28
_diffrn_reflns_theta_min 2.80
_diffrn_source 'fine-focus sealed tube'
_diffrn_standards_decay_% 0
_diffrn_standards_interval_count 0
_diffrn_standards_interval_time 0
_diffrn_standards_number 0
_exptl_absorpt_coefficient_mu 8.648
_exptl_absorpt_correction_T_max 0.2766
_exptl_absorpt_correction_T_min 0.1684
_exptl_absorpt_correction_type multi-scan
_exptl_absorpt_process_details 'REQAB, CrystalClear'
_exptl_crystal_colour colorless
_exptl_crystal_density_diffrn 2.110
_exptl_crystal_density_method 'not measured'
_exptl_crystal_description prism
_exptl_crystal_F_000 944
_exptl_crystal_recrystallization_method 'ether into acetonitrile/dimethylformamide solution'
_exptl_crystal_size_max 0.32
_exptl_crystal_size_mid 0.24
_exptl_crystal_size_min 0.20
_refine_diff_density_max 0.933
_refine_diff_density_min -0.927
_refine_diff_density_rms 0.155
_refine_ls_extinction_method none
_refine_ls_goodness_of_fit_ref 1.114
_refine_ls_hydrogen_treatment constr
_refine_ls_matrix_type full
_refine_ls_number_parameters 85
_refine_ls_number_reflns 1560
_refine_ls_number_restraints 0
_refine_ls_restrained_S_all 1.114
_refine_ls_R_factor_all 0.0437
_refine_ls_R_factor_gt 0.0389
_refine_ls_shift/su_max 0.000
_refine_ls_shift/su_mean 0.000
_refine_ls_structure_factor_coef Fsqd
_refine_ls_weighting_details 'calc w=1/[\s^2^(Fo^2^)+(0.0444P)^2^+7.7997P] where P=(Fo^2^+2Fc^2^)/3'
_refine_ls_weighting_scheme calc
_refine_ls_wR_factor_gt 0.0906
_refine_ls_wR_factor_ref 0.0955
_reflns_number_gt 1411
_reflns_number_total 1560
_reflns_threshold_expression >2sigma(I)
_cod_data_source_file c1dt10104h.txt
_cod_data_source_block Cu(dmise)2Br
_cod_original_cell_volume 1554.2(5)
_cod_original_sg_symbol_H-M 'C 2/c'
_cod_database_code 7015795

loop_
_symmetry_equiv_pos_as_xyz
'x, y, z'
'-x, y, -z+1/2'
'x+1/2, y+1/2, z'
'-x+1/2, y+1/2, -z+1/2'
'-x, -y, -z'
'x, -y, z-1/2'
'-x+1/2, -y+1/2, -z'
'x+1/2, -y+1/2, z-1/2'

loop_
_atom_site_label
_atom_site_type_symbol
_atom_site_fract_x
_atom_site_fract_y
_atom_site_fract_z
_atom_site_U_iso_or_equiv
_atom_site_adp_type
_atom_site_occupancy
_atom_site_symmetry_multiplicity
_atom_site_calc_flag
_atom_site_refinement_flags
_atom_site_disorder_assembly
_atom_site_disorder_group
Br1 Br 0.0000 0.52268(5) 0.2500 0.02954(19) Uani 1 2 d S . .
Se1 Se 0.04871(5) 0.82442(4) 0.40336(3) 0.03082(17) Uani 1 1 d . . .
Cu1 Cu 0.0000 0.75479(7) 0.2500 0.0265(2) Uani 1 2 d S . .
N2 N -0.0099(4) 1.0931(3) 0.3631(2) 0.0264(7) Uani 1 1 d . . .
N1 N 0.1997(4) 1.0597(4) 0.4152(2) 0.0266(7) Uani 1 1 d . . .
C1 C 0.0796(4) 1.0005(4) 0.3940(3) 0.0231(8) Uani 1 1 d . . .
C3 C 0.0527(5) 1.2108(4) 0.3640(3) 0.0325(10) Uani 1 1 d . . .
H3A H 0.0125 1.2893 0.3458 0.039 Uiso 1 1 calc R . .
C2 C 0.1826(5) 1.1907(4) 0.3961(3) 0.0326(10) Uani 1 1 d . . .
H2A H 0.2490 1.2528 0.4042 0.039 Uiso 1 1 calc R . .
C4 C -0.1530(5) 1.0725(5) 0.3364(3) 0.0350(10) Uani 1 1 d . . .
H4A H -0.1711 1.0135 0.2857 0.053 Uiso 1 1 calc R . .
H4B H -0.1962 1.1530 0.3186 0.053 Uiso 1 1 calc R . .
H4C H -0.1856 1.0374 0.3876 0.053 Uiso 1 1 calc R . .
C5 C 0.3270(5) 0.9975(6) 0.4523(4) 0.0390(11) Uani 1 1 d . . .
H5A H 0.3128 0.9077 0.4621 0.058 Uiso 1 1 calc R . .
H5B H 0.3665 1.0371 0.5097 0.058 Uiso 1 1 calc R . .
H5C H 0.3850 1.0069 0.4094 0.058 Uiso 1 1 calc R . .

loop_
_atom_site_aniso_label
_atom_site_aniso_U_11
_atom_site_aniso_U_22
_atom_site_aniso_U_33
_atom_site_aniso_U_23
_atom_site_aniso_U_13
_atom_site_aniso_U_12
Br1 0.0368(4) 0.0165(3) 0.0347(3) 0.000 0.0057(3) 0.000
Se1 0.0449(3) 0.0211(3) 0.0244(3) 0.00207(15) 0.0016(2) -0.00430(17)
Cu1 0.0291(4) 0.0206(4) 0.0280(4) 0.000 0.0015(3) 0.000
N2 0.0306(19) 0.0254(18) 0.0223(17) -0.0024(14) 0.0034(14) -0.0010(15)
N1 0.0280(18) 0.0277(18) 0.0239(17) -0.0001(14) 0.0045(14) -0.0017(15)
C1 0.031(2) 0.024(2) 0.0134(17) 0.0000(14) 0.0016(15) -0.0026(17)
C3 0.052(3) 0.020(2) 0.026(2) 0.0033(17) 0.007(2) 0.001(2)
C2 0.047(3) 0.026(2) 0.025(2) -0.0027(17) 0.008(2) -0.0137(19)
C4 0.029(2) 0.045(3) 0.029(2) 0.0032(19) 0.0007(18) 0.007(2)
C5 0.027(2) 0.051(3) 0.038(3) 0.000(2) 0.003(2) -0.001(2)

loop_
_atom_type_symbol
_atom_type_description
_atom_type_scat_dispersion_real
_atom_type_scat_dispersion_imag
_atom_type_scat_source
C C 0.0033 0.0016 'International Tables Vol C Tables 4.2.6.8 and 6.1.1.4'
H H 0.0000 0.0000 'International Tables Vol C Tables 4.2.6.8 and 6.1.1.4'
N N 0.0061 0.0033 'International Tables Vol C Tables 4.2.6.8 and 6.1.1.4'
Cu Cu 0.3201 1.2651 'International Tables Vol C Tables 4.2.6.8 and 6.1.1.4'
Se Se -0.0929 2.2259 'International Tables Vol C Tables 4.2.6.8 and 6.1.1.4'
Br Br -0.2901 2.4595 'International Tables Vol C Tables 4.2.6.8 and 6.1.1.4'

loop_
_geom_angle_atom_site_label_1
_geom_angle_atom_site_label_2
_geom_angle_atom_site_label_3
_geom_angle
_geom_angle_site_symmetry_1
_geom_angle_site_symmetry_3
_geom_angle_publ_flag
C1 Se1 Cu1 103.74(12) . . ?
Se1 Cu1 Se1 144.03(4) . 2 ?
Se1 Cu1 Br1 107.983(19) . . ?
Se1 Cu1 Br1 107.983(19) 2 . ?
C1 N2 C3 110.0(4) . . ?
C1 N2 C4 124.8(4) . . ?
C3 N2 C4 125.1(4) . . ?
C1 N1 C2 108.8(4) . . ?
C1 N1 C5 126.2(4) . . ?
C2 N1 C5 125.0(4) . . ?
N2 C1 N1 106.5(4) . . ?
N2 C1 Se1 127.6(3) . . ?
N1 C1 Se1 125.9(3) . . ?
C2 C3 N2 107.2(4) . . ?
C2 C3 H3A 126.4 . . ?
N2 C3 H3A 126.4 . . ?
C3 C2 N1 107.5(4) . . ?
C3 C2 H2A 126.3 . . ?
N1 C2 H2A 126.3 . . ?
N2 C4 H4A 109.5 . . ?
N2 C4 H4B 109.5 . . ?
H4A C4 H4B 109.5 . . ?
N2 C4 H4C 109.5 . . ?
H4A C4 H4C 109.5 . . ?
H4B C4 H4C 109.5 . . ?
N1 C5 H5A 109.5 . . ?
N1 C5 H5B 109.5 . . ?
H5A C5 H5B 109.5 . . ?
N1 C5 H5C 109.5 . . ?
H5A C5 H5C 109.5 . . ?
H5B C5 H5C 109.5 . . ?

loop_
_geom_bond_atom_site_label_1
_geom_bond_atom_site_label_2
_geom_bond_distance
_geom_bond_site_symmetry_2
_geom_bond_publ_flag
Br1 Cu1 2.4117(10) . ?
Se1 C1 1.867(4) . ?
Se1 Cu1 2.3430(7) . ?
Cu1 Se1 2.3430(7) 2 ?
N2 C1 1.348(6) . ?
N2 C3 1.381(6) . ?
N2 C4 1.464(6) . ?
N1 C1 1.361(6) . ?
N1 C2 1.394(6) . ?
N1 C5 1.467(6) . ?
C3 C2 1.344(7) . ?
C3 H3A 0.9300 . ?
C2 H2A 0.9300 . ?
C4 H4A 0.9600 . ?
C4 H4B 0.9600 . ?
C4 H4C 0.9600 . ?
C5 H5A 0.9600 . ?
C5 H5B 0.9600 . ?
C5 H5C 0.9600 . ?
